data_4500553
loop_
_publ_author_name
'Roy, Gouriprasanna'
'Bhabak, Krishna P.'
'Mugesh, Govindasamy'

_publ_section_title
;
 Interactions of Antithyroid Drugs and Their Analogues with Halogens and
 their Biological Implications
;
_journal_issue 6
_journal_name_full 'Crystal Growth &amp; Design'
_journal_page_first 2279
_journal_paper_doi 10.1021/cg101688v
_journal_volume 11
_journal_year 2011
_chemical_formula_moiety 'C11 H10 I2 N2 Se'
_chemical_formula_sum 'C11 H10 I2 N2 Se'
_chemical_formula_weight 502.97
_chemical_name_systematic ?
_space_group_IT_number 14
_symmetry_cell_setting monoclinic
_symmetry_space_group_name_Hall '-P 2ybc'
_symmetry_space_group_name_H-M 'P 1 21/c 1'
_atom_sites_solution_hydrogens geom
_atom_sites_solution_primary direct
_atom_sites_solution_secondary difmap
_audit_creation_method SHELXL-97
_cell_angle_alpha 90.00
_cell_angle_beta 94.135(9)
_cell_angle_gamma 90.00
_cell_formula_units_Z 8
_cell_length_a 14.661(7)
_cell_length_b 8.451(4)
_cell_length_c 23.808(11)
_cell_measurement_temperature 273(2)
_cell_measurement_theta_max 26.37
_cell_measurement_theta_min 1.39
_cell_volume 2942(2)
_computing_cell_refinement 'Bruker SMART'
_computing_data_collection 'Bruker SMART'
_computing_data_reduction 'Bruker SAINT'
_computing_molecular_graphics 'Ortep-3 for Windows (Farrugia, 1997)'
_computing_publication_material 'WinGX publication routines (Farrugia, 1999)'
_computing_structure_refinement 'SHELXL-97 (Sheldrick, 1997)'
_computing_structure_solution 'SHELXL-97 (Sheldrick, 1997)'
_diffrn_ambient_temperature 273(2)
_diffrn_detector_area_resol_mean 0.3
_diffrn_measured_fraction_theta_full 0.997
_diffrn_measured_fraction_theta_max 0.997
_diffrn_measurement_device_type 'CCD area detector'
_diffrn_measurement_method 'phi and omega scans'
_diffrn_radiation_monochromator graphite
_diffrn_radiation_source 'fine-focus sealed tube'
_diffrn_radiation_type MoK\a
_diffrn_radiation_wavelength 0.71073
_diffrn_reflns_av_R_equivalents 0.0815
_diffrn_reflns_av_sigmaI/netI 0.0783
_diffrn_reflns_limit_h_max 18
_diffrn_reflns_limit_h_min -18
_diffrn_reflns_limit_k_max 10
_diffrn_reflns_limit_k_min -10
_diffrn_reflns_limit_l_max 29
_diffrn_reflns_limit_l_min -26
_diffrn_reflns_number 22367
_diffrn_reflns_theta_full 26.37
_diffrn_reflns_theta_max 26.37
_diffrn_reflns_theta_min 1.39
_exptl_absorpt_coefficient_mu 6.728
_exptl_absorpt_correction_T_max 0.3464
_exptl_absorpt_correction_T_min 0.2374
_exptl_absorpt_correction_type analytical
_exptl_absorpt_process_details empirical
_exptl_crystal_colour dark-red
_exptl_crystal_density_diffrn 2.271
_exptl_crystal_density_method 'not measured'
_exptl_crystal_description prism
_exptl_crystal_F_000 1840
_exptl_crystal_size_max 0.30
_exptl_crystal_size_mid 0.20
_exptl_crystal_size_min 0.20
_refine_diff_density_max 1.565
_refine_diff_density_min -1.232
_refine_diff_density_rms 0.366
_refine_ls_extinction_method none
_refine_ls_goodness_of_fit_ref 1.111
_refine_ls_hydrogen_treatment constr
_refine_ls_matrix_type full
_refine_ls_number_parameters 291
_refine_ls_number_reflns 6002
_refine_ls_number_restraints 0
_refine_ls_restrained_S_all 1.111
_refine_ls_R_factor_all 0.1175
_refine_ls_R_factor_gt 0.0717
_refine_ls_shift/su_max 0.000
_refine_ls_shift/su_mean 0.000
_refine_ls_structure_factor_coef Fsqd
_refine_ls_weighting_details 'calc w=1/[\s^2^(Fo^2^)+(0.0957P)^2^+22.7872P] where P=(Fo^2^+2Fc^2^)/3'
_refine_ls_weighting_scheme calc
_refine_ls_wR_factor_gt 0.1946
_refine_ls_wR_factor_ref 0.2197
_reflns_number_gt 3822
_reflns_number_total 6002
_reflns_threshold_expression >2sigma(I)
_cod_data_source_file cg101688v_si_003.cif
_cod_data_source_block dsc4_m
_cod_depositor_comments
;
The following automatic conversions were performed:

'_symmetry_cell_setting' value 'Monoclinic' changed to 'monoclinic'
according to /home/saulius/struct/CIF-dictionaries/cif_core.dic
dictionary named 'cif_core.dic' version 2.4.1 from
2010-06-29.

'_exptl_absorpt_correction_type' value 'ANALYTICAL'
changed to 'analytical' according to
/home/saulius/struct/CIF-dictionaries/cif_core.dic dictionary named
'cif_core.dic' version 2.4.1 from 2010-06-29.

Automatic conversion script
Id: cif_fix_values 1715 2011-07-08 13:25:40Z adriana 
;
_cod_original_sg_symbol_H-M P21/c
_cod_database_code 4500553

loop_
_symmetry_equiv_pos_as_xyz
'x, y, z'
'-x, y+1/2, -z+1/2'
'-x, -y, -z'
'x, -y-1/2, z-1/2'

loop_
_atom_site_label
_atom_site_type_symbol
_atom_site_fract_x
_atom_site_fract_y
_atom_site_fract_z
_atom_site_U_iso_or_equiv
_atom_site_adp_type
_atom_site_occupancy
_atom_site_symmetry_multiplicity
_atom_site_calc_flag
_atom_site_refinement_flags
I1 I 0.24664(8) 0.75243(12) 0.61678(4) 0.0528(3) Uani 1 1 d .
I2 I 0.36748(9) 1.13526(13) 0.44548(4) 0.0593(4) Uani 1 1 d .
I1' I 0.25105(9) -0.11110(12) 0.29598(5) 0.0611(4) Uani 1 1 d .
I2' I 0.40640(8) 0.22776(12) 0.12487(4) 0.0498(3) Uani 1 1 d .
Se1 Se 0.31203(10) 0.95394(15) 0.53272(6) 0.0370(3) Uani 1 1 d .
Se1' Se 0.32479(10) 0.05796(16) 0.21097(6) 0.0396(4) Uani 1 1 d .
N1 N 0.1905(7) 0.7958(12) 0.4491(4) 0.034(2) Uani 1 1 d .
N2 N 0.3155(7) 0.6646(12) 0.4679(4) 0.033(2) Uani 1 1 d .
N1' N 0.3157(9) 0.3621(13) 0.2674(5) 0.045(3) Uani 1 1 d .
N2' N 0.4356(9) 0.2276(13) 0.2970(5) 0.043(3) Uani 1 1 d .
C1 C 0.2704(8) 0.7983(14) 0.4800(5) 0.029(3) Uani 1 1 d .
C2 C 0.2628(11) 0.5768(16) 0.4303(6) 0.043(3) Uani 1 1 d .
H2 H 0.2775 0.4781 0.4163 0.051 Uiso 1 1 calc R
C3 C 0.1843(11) 0.6595(15) 0.4168(5) 0.041(3) Uani 1 1 d .
H3 H 0.1365 0.6303 0.3911 0.049 Uiso 1 1 calc R
C4 C 0.1199(10) 0.9205(18) 0.4488(7) 0.055(4) Uani 1 1 d .
C5 C 0.0251(9) 0.8423(16) 0.4512(6) 0.038(3) Uani 1 1 d .
C6 C -0.0402(12) 0.861(2) 0.4092(7) 0.061(5) Uani 1 1 d .
H6 H -0.0278 0.9200 0.3777 0.074 Uiso 1 1 calc R
C7 C -0.1262(12) 0.792(3) 0.4120(9) 0.086(7) Uani 1 1 d .
H7 H -0.1727 0.8126 0.3844 0.103 Uiso 1 1 calc R
C8 C -0.1413(12) 0.694(2) 0.4557(9) 0.067(5) Uani 1 1 d .
H8 H -0.1973 0.6427 0.4563 0.081 Uiso 1 1 calc R
C9 C -0.0765(12) 0.670(2) 0.4985(8) 0.066(5) Uani 1 1 d .
H9 H -0.0876 0.6029 0.5283 0.079 Uiso 1 1 calc R
C10 C 0.0069(13) 0.7466(19) 0.4966(7) 0.062(5) Uani 1 1 d .
H10 H 0.0513 0.7341 0.5261 0.075 Uiso 1 1 calc R
C11 C 0.4064(11) 0.621(2) 0.4930(7) 0.063(5) Uani 1 1 d .
H11A H 0.4237 0.6912 0.5235 0.094 Uiso 1 1 calc R
H11B H 0.4501 0.6279 0.4649 0.094 Uiso 1 1 calc R
H11C H 0.4048 0.5141 0.5069 0.094 Uiso 1 1 calc R
C1' C 0.3605(10) 0.2225(16) 0.2620(5) 0.036(3) Uani 1 1 d .
C2' C 0.4384(14) 0.366(2) 0.3253(7) 0.062(5) Uani 1 1 d .
H2' H 0.4827 0.3957 0.3532 0.074 Uiso 1 1 calc R
C3' C 0.3678(15) 0.4510(18) 0.3066(6) 0.063(5) Uani 1 1 d .
H3' H 0.3550 0.5536 0.3177 0.075 Uiso 1 1 calc R
C4' C 0.2313(14) 0.412(2) 0.2368(7) 0.073(6) Uani 1 1 d .
C5' C 0.1499(11) 0.4230(16) 0.2714(6) 0.045(4) Uani 1 1 d .
C6' C 0.0859(12) 0.534(2) 0.2594(7) 0.063(5) Uani 1 1 d .
H6' H 0.0953 0.6072 0.2311 0.076 Uiso 1 1 calc R
C7' C 0.0080(13) 0.545(3) 0.2867(10) 0.091(7) Uani 1 1 d .
H7' H -0.0359 0.6204 0.2761 0.110 Uiso 1 1 calc R
C8' C -0.0056(13) 0.442(3) 0.3303(10) 0.089(7) Uani 1 1 d .
H8' H -0.0572 0.4508 0.3506 0.107 Uiso 1 1 calc R
C9' C 0.0590(17) 0.325(2) 0.3434(8) 0.078(6) Uani 1 1 d .
H9' H 0.0495 0.2506 0.3710 0.093 Uiso 1 1 calc R
C10' C 0.1369(14) 0.3216(18) 0.3150(7) 0.064(5) Uani 1 1 d .
H10' H 0.1822 0.2483 0.3257 0.077 Uiso 1 1 calc R
C11' C 0.5005(13) 0.100(3) 0.3066(8) 0.089(7) Uani 1 1 d .
H11D H 0.4693 0.0072 0.3187 0.133 Uiso 1 1 calc R
H11E H 0.5466 0.1303 0.3353 0.133 Uiso 1 1 calc R
H11F H 0.5287 0.0769 0.2724 0.133 Uiso 1 1 calc R

loop_
_atom_site_aniso_label
_atom_site_aniso_U_11
_atom_site_aniso_U_22
_atom_site_aniso_U_33
_atom_site_aniso_U_23
_atom_site_aniso_U_13
_atom_site_aniso_U_12
I1 0.0664(7) 0.0500(6) 0.0422(6) 0.0083(4) 0.0054(5) -0.0065(5)
I2 0.0796(9) 0.0467(6) 0.0532(6) 0.0025(5) 0.0160(6) -0.0209(6)
I1' 0.0895(9) 0.0365(6) 0.0599(7) 0.0020(5) 0.0229(6) -0.0099(5)
I2' 0.0580(7) 0.0459(6) 0.0463(6) 0.0080(4) 0.0101(5) 0.0062(5)
Se1 0.0401(8) 0.0314(7) 0.0395(7) -0.0034(6) 0.0021(6) -0.0043(6)
Se1' 0.0466(9) 0.0329(7) 0.0389(8) -0.0056(6) 0.0003(6) -0.0001(6)
N1 0.029(6) 0.028(6) 0.044(6) 0.002(5) 0.001(5) -0.002(5)
N2 0.026(6) 0.029(6) 0.046(6) 0.001(5) 0.010(5) 0.008(5)
N1' 0.068(9) 0.031(6) 0.039(7) 0.001(5) 0.019(6) 0.008(6)
N2' 0.054(8) 0.038(6) 0.039(6) -0.007(5) 0.018(6) -0.009(6)
C1 0.027(7) 0.030(7) 0.031(7) -0.006(5) 0.004(5) 0.001(5)
C2 0.060(10) 0.031(7) 0.039(8) 0.001(6) 0.014(7) 0.004(7)
C3 0.059(10) 0.023(7) 0.039(8) -0.005(5) -0.012(7) -0.005(6)
C4 0.027(8) 0.039(8) 0.098(13) 0.018(8) 0.005(8) 0.017(7)
C5 0.030(8) 0.038(8) 0.045(8) -0.008(6) -0.012(6) 0.009(6)
C6 0.057(11) 0.067(11) 0.058(10) 0.009(8) -0.014(8) 0.008(9)
C7 0.028(10) 0.14(2) 0.086(15) 0.016(14) -0.025(9) 0.000(11)
C8 0.041(11) 0.059(11) 0.103(16) -0.022(11) 0.020(11) -0.004(9)
C9 0.048(11) 0.059(11) 0.092(14) -0.015(10) 0.017(10) -0.009(9)
C10 0.068(12) 0.057(11) 0.059(10) 0.008(8) -0.013(9) -0.003(9)
C11 0.040(10) 0.077(12) 0.071(12) -0.004(9) 0.002(8) 0.014(9)
C1' 0.042(8) 0.041(8) 0.027(7) -0.001(5) 0.009(6) -0.001(6)
C2' 0.088(14) 0.049(10) 0.050(10) -0.020(8) 0.016(9) -0.043(10)
C3' 0.125(17) 0.025(8) 0.042(9) -0.002(6) 0.034(10) -0.007(9)
C4' 0.080(14) 0.086(13) 0.056(10) 0.006(9) 0.011(9) 0.056(11)
C5' 0.056(10) 0.032(7) 0.045(8) -0.007(6) -0.004(7) 0.012(7)
C6' 0.059(12) 0.054(10) 0.073(12) 0.014(9) -0.020(9) 0.018(9)
C7' 0.041(11) 0.107(18) 0.126(19) 0.025(15) 0.000(12) 0.026(12)
C8' 0.039(12) 0.109(19) 0.12(2) -0.005(15) 0.008(12) -0.019(12)
C9' 0.114(19) 0.060(12) 0.061(12) -0.003(9) 0.023(12) -0.037(13)
C10' 0.102(16) 0.035(9) 0.057(10) -0.008(7) 0.010(10) 0.018(9)
C11' 0.056(12) 0.120(18) 0.087(14) -0.039(13) -0.011(10) 0.042(12)

loop_
_atom_type_symbol
_atom_type_description
_atom_type_scat_dispersion_real
_atom_type_scat_dispersion_imag
_atom_type_scat_source
C C 0.0033 0.0016 'International Tables Vol C Tables 4.2.6.8 and 6.1.1.4'
H H 0.0000 0.0000 'International Tables Vol C Tables 4.2.6.8 and 6.1.1.4'
N N 0.0061 0.0033 'International Tables Vol C Tables 4.2.6.8 and 6.1.1.4'
Se Se -0.0929 2.2259 'International Tables Vol C Tables 4.2.6.8 and 6.1.1.4'
I I -0.4742 1.8119 'International Tables Vol C Tables 4.2.6.8 and 6.1.1.4'

loop_
_geom_angle_atom_site_label_1
_geom_angle_atom_site_label_2
_geom_angle_atom_site_label_3
_geom_angle
C1 Se1 I2 89.2(4)
C1 Se1 I1 86.6(4)
I2 Se1 I1 175.64(6)
C1' Se1' I1' 90.8(4)
C1' Se1' I2' 88.9(4)
I1' Se1' I2' 178.09(7)
C1 N1 C3 109.8(11)
C1 N1 C4 125.3(11)
C3 N1 C4 124.9(12)
C1 N2 C2 109.5(11)
C1 N2 C11 124.7(12)
C2 N2 C11 125.9(12)
C1' N1' C3' 106.8(13)
C1' N1' C4' 127.2(13)
C3' N1' C4' 126.0(14)
C1' N2' C2' 109.5(14)
C1' N2' C11' 125.4(13)
C2' N2' C11' 124.9(15)
N1 C1 N2 107.0(10)
N1 C1 Se1 127.2(9)
N2 C1 Se1 125.8(9)
N2 C2 C3 107.8(12)
N2 C2 H2 126.1
C3 C2 H2 126.1
C2 C3 N1 105.9(12)
C2 C3 H3 127.0
N1 C3 H3 127.0
N1 C4 C5 109.1(11)
C6 C5 C10 118.7(16)
C6 C5 C4 121.2(15)
C10 C5 C4 120.1(13)
C5 C6 C7 120.9(17)
C5 C6 H6 119.5
C7 C6 H6 119.5
C8 C7 C6 119.2(16)
C8 C7 H7 120.4
C6 C7 H7 120.4
C9 C8 C7 121.6(18)
C9 C8 H8 119.2
C7 C8 H8 119.2
C8 C9 C10 118.2(19)
C8 C9 H9 120.9
C10 C9 H9 120.9
C9 C10 C5 121.2(16)
C9 C10 H10 119.4
C5 C10 H10 119.4
N2 C11 H11A 109.5
N2 C11 H11B 109.5
H11A C11 H11B 109.5
N2 C11 H11C 109.5
H11A C11 H11C 109.5
H11B C11 H11C 109.5
N2' C1' N1' 107.2(12)
N2' C1' Se1' 127.0(10)
N1' C1' Se1' 125.8(11)
C3' C2' N2' 108.1(15)
C3' C2' H2' 126.0
N2' C2' H2' 126.0
C2' C3' N1' 108.3(13)
C2' C3' H3' 125.8
N1' C3' H3' 125.8
N1' C4' C5' 115.2(13)
C6' C5' C10' 117.7(17)
C6' C5' C4' 119.8(15)
C10' C5' C4' 122.5(14)
C5' C6' C7' 122.8(19)
C5' C6' H6' 118.6
C7' C6' H6' 118.6
C6' C7' C8' 119.6(19)
C6' C7' H7' 120.2
C8' C7' H7' 120.2
C7' C8' C9' 119(2)
C7' C8' H8' 120.6
C9' C8' H8' 120.6
C10' C9' C8' 119.2(18)
C10' C9' H9' 120.4
C8' C9' H9' 120.4
C9' C10' C5' 121.7(18)
C9' C10' H10' 119.2
C5' C10' H10' 119.2
N2' C11' H11D 109.5
N2' C11' H11E 109.5
H11D C11' H11E 109.5
N2' C11' H11F 109.5
H11D C11' H11F 109.5
H11E C11' H11F 109.5

loop_
_geom_bond_atom_site_label_1
_geom_bond_atom_site_label_2
_geom_bond_distance
I1 Se1 2.8462(19)
I2 Se1 2.7506(19)
I1' Se1' 2.7607(19)
I2' Se1' 2.8367(19)
Se1 C1 1.888(12)
Se1' C1' 1.895(13)
N1 C1 1.337(16)
N1 C3 1.385(16)
N1 C4 1.477(16)
N2 C1 1.351(15)
N2 C2 1.360(17)
N2 C11 1.468(18)
N1' C1' 1.360(17)
N1' C3' 1.38(2)
N1' C4' 1.45(2)
N2' C1' 1.333(18)
N2' C2' 1.348(18)
N2' C11' 1.45(2)
C2 C3 1.36(2)
C2 H2 0.9300
C3 H3 0.9300
C4 C5 1.54(2)
C5 C6 1.342(19)
C5 C10 1.39(2)
C6 C7 1.40(2)
C6 H6 0.9300
C7 C8 1.36(3)
C7 H7 0.9300
C8 C9 1.36(3)
C8 H8 0.9300
C9 C10 1.39(2)
C9 H9 0.9300
C10 H10 0.9300
C11 H11A 0.9600
C11 H11B 0.9600
C11 H11C 0.9600
C2' C3' 1.31(3)
C2' H2' 0.9300
C3' H3' 0.9300
C4' C5' 1.50(2)
C5' C6' 1.34(2)
C5' C10' 1.37(2)
C6' C7' 1.36(3)
C6' H6' 0.9300
C7' C8' 1.38(3)
C7' H7' 0.9300
C8' C9' 1.39(3)
C8' H8' 0.9300
C9' C10' 1.37(3)
C9' H9' 0.9300
C10' H10' 0.9300
C11' H11D 0.9600
C11' H11E 0.9600
C11' H11F 0.9600
